data_7712674
loop_
_publ_author_name
'Guo, Zhifang'
'Deacon, Glen B.'
'Junk, Peter Courtney'

_publ_section_title
;
 Never a dull moment with praseodymium metal
;
_journal_name_full 'Dalton Transactions'
_journal_paper_doi 10.1039/D3DT00534H
_journal_year 2023
_chemical_formula_moiety 'C62 H70 Bi2 F10 N4'
_chemical_formula_sum 'C62 H70 Bi2 F10 N4'
_chemical_formula_weight 1479.18
_space_group_crystal_system triclinic
_space_group_IT_number 2
_space_group_name_Hall '-P 1'
_space_group_name_H-M_alt 'P -1'
_atom_sites_solution_hydrogens mixed
_atom_sites_solution_primary dual
_audit_creation_date 2023-02-19
_audit_creation_method
;
Olex2 1.3
(compiled 2020.11.12 svn.r5f609507 for OlexSys, GUI svn.r6408)
;
_audit_update_record
;
2023-02-19 deposited with the CCDC.	2023-03-24 downloaded from the CCDC.
;
_cell_angle_alpha 105.9880(9)
_cell_angle_beta 106.5627(10)
_cell_angle_gamma 102.5770(9)
_cell_formula_units_Z 1
_cell_length_a 11.32528(13)
_cell_length_b 12.25378(12)
_cell_length_c 12.54848(12)
_cell_measurement_reflns_used 31253
_cell_measurement_temperature 123.00(10)
_cell_measurement_theta_max 33.8980
_cell_measurement_theta_min 3.4190
_cell_volume 1519.42(3)
_computing_cell_refinement 'CrysAlisPro 1.171.40.53 (Rigaku OD, 2019)'
_computing_data_collection 'CrysAlisPro 1.171.40.53 (Rigaku OD, 2019)'
_computing_data_reduction 'CrysAlisPro 1.171.40.53 (Rigaku OD, 2019)'
_computing_molecular_graphics 'Olex2 1.3 (Dolomanov et al., 2009)'
_computing_publication_material 'Olex2 1.3 (Dolomanov et al., 2009)'
_computing_structure_refinement 'SHELXL 2018/3 (Sheldrick, 2015)'
_computing_structure_solution 'SHELXT 2018/2 (Sheldrick, 2018)'
_diffrn_ambient_environment N~2~
_diffrn_ambient_temperature 123.00(10)
_diffrn_detector 'CCD plate'
_diffrn_detector_area_resol_mean 10.0000
_diffrn_detector_type HyPix
_diffrn_measured_fraction_theta_full 0.998
_diffrn_measured_fraction_theta_max 0.884
_diffrn_measurement_details
;
List of Runs (angles in degrees, time in seconds):

  # Type    Start    End  Width  t~exp~   \w     \q     \k     \f   Frames
#--------------------------------------------------------------------------
  1  \w    -42.00  38.00   0.50    6.23    --   12.96 -82.00 -78.00  160
  2  \w    -23.00  46.00   0.50    6.23    --   12.96 -99.00  30.00  138
  3  \w    -42.00  11.00   0.50    6.23    --  -13.74 -82.00 -78.00  106
  4  \w    -60.00  25.00   0.50    6.23    --   12.96 -37.00-120.00  170
  5  \w     -2.00  85.00   0.50    6.23    --   12.96  57.00-180.00  174
  6  \w     41.00  86.00   0.50    6.23    --   12.96 178.00-120.00   90
  7  \w     41.00  86.00   0.50    6.23    --   12.96 178.00 -30.00   90
  8  \w     41.00  86.00   0.50    6.23    --   12.96 178.00  60.00   90
  9  \w     -2.00  85.00   0.50    6.23    --   12.96  57.00  60.00  174
 10  \w     41.00  86.00   0.50    6.23    --   12.96 178.00-150.00   90
 11  \w    -29.00   1.00   0.50    6.23    --  -13.74  57.00   0.00   60
 12  \w    -39.00  21.00   0.50    6.23    --  -13.74  82.00  43.00  120
 13  \w    -85.00   1.00   0.50    6.23    --  -13.74 -57.00 -60.00  172
 14  \w    -85.00   9.00   0.50    6.23    --  -13.74 -77.00-120.00  188
;
_diffrn_measurement_device 'four-circle diffractometer'
_diffrn_measurement_device_type 'XtaLAB Synergy, Dualflex, HyPix'
_diffrn_measurement_method '\w scans'
_diffrn_orient_matrix_type 'CrysAlisPro convention (1999,Acta A55,543-557)'
_diffrn_orient_matrix_UB_11 0.0567674000
_diffrn_orient_matrix_UB_12 0.0213859000
_diffrn_orient_matrix_UB_13 0.0522067000
_diffrn_orient_matrix_UB_21 0.0096474000
_diffrn_orient_matrix_UB_22 -0.0566091000
_diffrn_orient_matrix_UB_23 -0.0167690000
_diffrn_orient_matrix_UB_31 0.0380278000
_diffrn_orient_matrix_UB_32 0.0195382000
_diffrn_orient_matrix_UB_33 -0.0314849000
_diffrn_radiation_monochromator mirror
_diffrn_radiation_probe x-ray
_diffrn_radiation_type 'Mo K\a'
_diffrn_radiation_wavelength 0.71073
_diffrn_reflns_av_R_equivalents 0.0399
_diffrn_reflns_av_unetI/netI 0.0341
_diffrn_reflns_Laue_measured_fraction_full 0.998
_diffrn_reflns_Laue_measured_fraction_max 0.884
_diffrn_reflns_limit_h_max 17
_diffrn_reflns_limit_h_min -16
_diffrn_reflns_limit_k_max 18
_diffrn_reflns_limit_k_min -18
_diffrn_reflns_limit_l_max 19
_diffrn_reflns_limit_l_min -18
_diffrn_reflns_number 49963
_diffrn_reflns_point_group_measured_fraction_full 0.998
_diffrn_reflns_point_group_measured_fraction_max 0.884
_diffrn_reflns_theta_full 25.242
_diffrn_reflns_theta_max 33.886
_diffrn_reflns_theta_min 3.427
_diffrn_source 'micro-focus sealed X-ray tube'
_diffrn_source_type 'PhotonJet (Mo) X-ray Source'
_exptl_absorpt_coefficient_mu 5.854
_exptl_absorpt_correction_T_max 1.00000
_exptl_absorpt_correction_T_min 0.68601
_exptl_absorpt_correction_type multi-scan
_exptl_absorpt_process_details
;
CrysAlisPro 1.171.40.53 (Rigaku Oxford Diffraction, 2019)
Empirical absorption correction using spherical harmonics,
 implemented in SCALE3 ABSPACK scaling algorithm.
;
_exptl_crystal_colour yellow
_exptl_crystal_colour_primary yellow
_exptl_crystal_density_diffrn 1.617
_exptl_crystal_description block
_exptl_crystal_F_000 726
_exptl_crystal_size_max 0.3
_exptl_crystal_size_mid 0.2
_exptl_crystal_size_min 0.1
_refine_diff_density_max 1.146
_refine_diff_density_min -1.049
_refine_diff_density_rms 0.120
_refine_ls_extinction_method none
_refine_ls_goodness_of_fit_ref 1.087
_refine_ls_hydrogen_treatment mixed
_refine_ls_matrix_type full
_refine_ls_number_parameters 364
_refine_ls_number_reflns 10875
_refine_ls_number_restraints 21
_refine_ls_restrained_S_all 1.109
_refine_ls_R_factor_all 0.0297
_refine_ls_R_factor_gt 0.0242
_refine_ls_shift/su_max 0.002
_refine_ls_shift/su_mean 0.000
_refine_ls_structure_factor_coef Fsqd
_refine_ls_weighting_details 'w=1/[\s^2^(Fo^2^)+(0.0306P)^2^+0.1373P] where P=(Fo^2^+2Fc^2^)/3'
_refine_ls_weighting_scheme calc
_refine_ls_wR_factor_gt 0.0557
_refine_ls_wR_factor_ref 0.0570
_reflns_Friedel_coverage 0.000
_reflns_number_gt 9832
_reflns_number_total 10875
_reflns_threshold_expression 'I > 2\s(I)'
_cod_data_source_file d3dt00534h2.cif
_cod_data_source_block exp_1218
_cod_database_code 7712674
_shelx_shelxl_version_number 2018/3
_chemical_oxdiff_formula PrCHNOF
_shelx_space_group_comment
;
The symmetry employed for this shelxl refinement is uniquely defined
by the following loop, which should always be used as a source of
symmetry information in preference to the above space-group names.
They are only intended as comments.
;
_shelx_estimated_absorpt_t_max 0.592
_shelx_estimated_absorpt_t_min 0.273
_reflns_odcompleteness_completeness 99.87
_reflns_odcompleteness_iscentric 1
_reflns_odcompleteness_theta 30.44
_olex2_refinement_description
;
1. Fixed Uiso
 At 1.2 times of:
  All C(H) groups, {H18A,H18B,H18C} of C18, {H12A,H12B,H12C} of C12, {H25A,
  H25B,H25C} of C25, {H11A,H11B,H11C} of C11
 At 1.5 times of:
  {H2A,H2B,H2C} of C2, {H1A,H1B,H1C} of C1, {H17A,H17B,H17C} of C17, {H24A,
  H24B,H24C} of C24
2. Rigid bond restraints
 C20, C19
 with sigma for 1-2 distances of 0.001 and sigma for 1-3 distances of 0.002
 C25, C23
 with sigma for 1-2 distances of 0.001 and sigma for 1-3 distances of 0.002
 C20, C21
 with sigma for 1-2 distances of 0.001 and sigma for 1-3 distances of 0.002
3. Uiso/Uaniso restraints and constraints
C20 \\sim C19: within 2A with sigma of 0.001 and sigma for terminal atoms of
0.002 within 2A
C25 \\sim C23: within 2A with sigma of 0.001 and sigma for terminal atoms of
0.002 within 2A
C20 \\sim C21: within 2A with sigma of 0.001 and sigma for terminal atoms of
0.002 within 2A
4.a Ternary CH refined with riding coordinates:
 C10(H10), C16(H16), C23(H23), C3(H3)
4.b Aromatic/amide H refined with riding coordinates:
 C7(H7), C6(H6), C5(H5), C21(H21), C19(H19), C20(H20)
4.c Idealised Me refined as rotating group:
 C2(H2A,H2B,H2C), C1(H1A,H1B,H1C), C24(H24A,H24B,H24C), C17(H17A,H17B,H17C),
 C18(H18A,H18B,H18C), C11(H11A,H11B,H11C), C12(H12A,H12B,H12C), C25(H25A,H25B,
 H25C)
;
_olex2_submission_special_instructions 'No special instructions were received'
_oxdiff_exptl_absorpt_empirical_details
;
Empirical correction (ABSPACK) includes:
- Absorption correction using spherical harmonics
- Frame scaling
;
_oxdiff_exptl_absorpt_empirical_full_max 1.455
_oxdiff_exptl_absorpt_empirical_full_min 0.809

loop_
_space_group_symop_operation_xyz
'x, y, z'
'-x, -y, -z'

loop_
_atom_site_label
_atom_site_type_symbol
_atom_site_fract_x
_atom_site_fract_y
_atom_site_fract_z
_atom_site_U_iso_or_equiv
_atom_site_adp_type
_atom_site_occupancy
_atom_site_site_symmetry_order
_atom_site_calc_flag
_atom_site_refinement_flags_posn
_atom_site_refinement_flags_adp
_atom_site_refinement_flags_occupancy
_atom_site_disorder_assembly
_atom_site_disorder_group
Bi1 Bi 0.49341(2) 0.37399(2) 0.45496(2) 0.01430(3) Uani 1 1 d . . . . .
F5 F 0.23556(18) 0.46895(14) 0.5076(2) 0.0581(6) Uani 1 1 d . . . . .
N1 N 0.41411(19) 0.39895(16) 0.26340(15) 0.0187(3) Uani 1 1 d . . . . .
N2 N 0.4628(2) 0.60641(16) 0.33779(16) 0.0242(4) Uani 1 1 d . . . . .
F1 F 0.30417(18) 0.10713(14) 0.3336(2) 0.0568(6) Uani 1 1 d . . . . .
C13 C 0.4227(2) 0.5026(2) 0.2505(2) 0.0219(4) Uani 1 1 d . . . . .
F2 F 0.0564(2) -0.01437(15) 0.2881(3) 0.0702(7) Uani 1 1 d . . . . .
F3 F -0.1025(2) 0.10543(18) 0.3518(3) 0.0807(9) Uani 1 1 d . . . . .
C26 C 0.2797(2) 0.29185(19) 0.4231(2) 0.0197(4) Uani 1 1 d . . . . .
C31 C 0.1953(3) 0.3484(2) 0.4518(3) 0.0318(6) Uani 1 1 d . . . . .
C14 C 0.4654(4) 0.7110(2) 0.3058(2) 0.0382(7) Uani 1 1 d . . . . .
C9 C 0.3638(3) 0.29188(19) 0.15971(19) 0.0227(4) Uani 1 1 d . . . . .
C8 C 0.4510(3) 0.2350(2) 0.1283(2) 0.0318(6) Uani 1 1 d . . . . .
F4 F -0.0107(2) 0.3479(2) 0.4608(3) 0.0944(12) Uani 1 1 d . . . . .
C10 C 0.5962(4) 0.2927(3) 0.1874(3) 0.0489(8) Uani 1 1 d . . . . .
H10 H 0.613775 0.366715 0.253332 0.059 Uiso 1 1 calc R U . . .
C27 C 0.2286(3) 0.1689(2) 0.3678(3) 0.0307(5) Uani 1 1 d . . . . .
C22 C 0.3653(5) 0.7629(3) 0.3126(3) 0.0539(11) Uani 1 1 d . . . . .
C4 C 0.2289(3) 0.2412(3) 0.0954(2) 0.0383(7) Uani 1 1 d . . . . .
C15 C 0.5640(4) 0.7602(2) 0.2714(3) 0.0508(10) Uani 1 1 d . . . . .
C29 C 0.0207(3) 0.1659(3) 0.3756(3) 0.0470(8) Uani 1 1 d . . . . .
C16 C 0.6714(4) 0.7095(3) 0.2645(3) 0.0552(10) Uani 1 1 d . . . . .
H16 H 0.670167 0.652762 0.306412 0.066 Uiso 1 1 calc R U . . .
C23 C 0.2615(4) 0.7172(4) 0.3563(3) 0.0694(11) Uani 1 1 d . U . . .
H23 H 0.277904 0.650374 0.379812 0.083 Uiso 1 1 calc R U . . .
C28 C 0.1021(3) 0.1054(2) 0.3443(3) 0.0417(7) Uani 1 1 d . . . . .
C30 C 0.0675(3) 0.2890(3) 0.4288(4) 0.0482(9) Uani 1 1 d . . . . .
C7 C 0.3987(4) 0.1235(2) 0.0352(3) 0.0458(8) Uani 1 1 d . . . . .
H7 H 0.454324 0.083503 0.014055 0.055 Uiso 1 1 calc R U . . .
C3 C 0.1330(3) 0.3052(4) 0.1191(3) 0.0509(9) Uani 1 1 d . . . . .
H3 H 0.173513 0.364072 0.200736 0.061 Uiso 1 1 calc R U . . .
C6 C 0.2671(5) 0.0720(3) -0.0255(3) 0.0591(11) Uani 1 1 d . . . . .
H6 H 0.234207 -0.003037 -0.085943 0.071 Uiso 1 1 calc R U . . .
C5 C 0.1838(4) 0.1307(3) 0.0025(3) 0.0598(11) Uani 1 1 d . . . . .
H5 H 0.095050 0.095987 -0.041480 0.072 Uiso 1 1 calc R U . . .
C2 C 0.0044(4) 0.2227(5) 0.1071(4) 0.0825(15) Uani 1 1 d . . . . .
H2A H -0.045127 0.175219 0.024497 0.124 Uiso 1 1 calc R U . . .
H2B H -0.043703 0.269874 0.138531 0.124 Uiso 1 1 calc R U . . .
H2C H 0.021024 0.170870 0.150644 0.124 Uiso 1 1 calc R U . . .
C1 C 0.1042(5) 0.3727(5) 0.0340(4) 0.0841(16) Uani 1 1 d . . . . .
H1A H 0.182698 0.433128 0.048123 0.126 Uiso 1 1 calc R U . . .
H1B H 0.040638 0.409900 0.047187 0.126 Uiso 1 1 calc R U . . .
H1C H 0.071008 0.317502 -0.046846 0.126 Uiso 1 1 calc R U . . .
C21 C 0.3671(7) 0.8617(3) 0.2781(4) 0.0867(12) Uani 1 1 d . U . . .
H21 H 0.301903 0.896156 0.279994 0.104 Uiso 1 1 calc R U . . .
C19 C 0.5596(7) 0.8611(3) 0.2384(3) 0.0861(12) Uani 1 1 d . U . . .
H19 H 0.623899 0.895592 0.214136 0.103 Uiso 1 1 calc R U . . .
C24 C 0.2671(7) 0.8143(5) 0.4654(4) 0.0915(19) Uani 1 1 d . . . . .
H24A H 0.353882 0.845961 0.523956 0.137 Uiso 1 1 calc R U . . .
H24B H 0.207804 0.780706 0.498212 0.137 Uiso 1 1 calc R U . . .
H24C H 0.243212 0.877456 0.442740 0.137 Uiso 1 1 calc R U . . .
C17 C 0.6500(6) 0.6392(4) 0.1338(3) 0.0730(13) Uani 1 1 d . . . . .
H17A H 0.567679 0.576411 0.097627 0.110 Uiso 1 1 calc R U . . .
H17B H 0.718384 0.604925 0.132307 0.110 Uiso 1 1 calc R U . . .
H17C H 0.650785 0.692668 0.090497 0.110 Uiso 1 1 calc R U . . .
C20 C 0.4604(7) 0.9084(4) 0.2421(4) 0.0883(11) Uani 1 1 d . U . . .
H20 H 0.458153 0.974173 0.219153 0.106 Uiso 1 1 calc R U . . .
C18 C 0.8053(6) 0.8038(4) 0.3237(5) 0.098(2) Uani 1 1 d . . . . .
H18A H 0.812724 0.855467 0.279045 0.118 Uiso 1 1 calc R U . . .
H18B H 0.870719 0.765224 0.326089 0.118 Uiso 1 1 calc R U . . .
H18C H 0.816992 0.850364 0.403508 0.118 Uiso 1 1 calc R U . . .
C11 C 0.6538(5) 0.3270(6) 0.0998(6) 0.099(2) Uani 1 1 d . . . . .
H11A H 0.652831 0.255980 0.042559 0.119 Uiso 1 1 calc R U . . .
H11B H 0.741750 0.379738 0.142769 0.119 Uiso 1 1 calc R U . . .
H11C H 0.602851 0.366903 0.059365 0.119 Uiso 1 1 calc R U . . .
C12 C 0.6666(6) 0.2182(6) 0.2369(5) 0.103(2) Uani 1 1 d . . . . .
H12A H 0.672081 0.157170 0.173191 0.123 Uiso 1 1 calc R U . . .
H12B H 0.620661 0.181369 0.278107 0.123 Uiso 1 1 calc R U . . .
H12C H 0.752739 0.267909 0.291526 0.123 Uiso 1 1 calc R U . . .
C25 C 0.1270(5) 0.6712(5) 0.2603(4) 0.0943(13) Uani 1 1 d . U . . .
H25A H 0.122992 0.607079 0.193538 0.113 Uiso 1 1 calc R U . . .
H25B H 0.109262 0.735063 0.235104 0.113 Uiso 1 1 calc R U . . .
H25C H 0.063493 0.642277 0.291489 0.113 Uiso 1 1 calc R U . . .
H13 H 0.395(3) 0.503(3) 0.159(3) 0.025(7) Uiso 1 1 d . . . . .

loop_
_atom_site_aniso_label
_atom_site_aniso_U_11
_atom_site_aniso_U_22
_atom_site_aniso_U_33
_atom_site_aniso_U_23
_atom_site_aniso_U_13
_atom_site_aniso_U_12
Bi1 0.01403(4) 0.01126(3) 0.01679(4) 0.00391(3) 0.00558(3) 0.00409(2)
F5 0.0305(9) 0.0168(7) 0.1118(17) -0.0048(9) 0.0363(11) 0.0011(6)
N1 0.0260(10) 0.0151(7) 0.0136(8) 0.0037(6) 0.0066(7) 0.0068(7)
N2 0.0384(12) 0.0157(8) 0.0180(9) 0.0073(7) 0.0066(8) 0.0112(8)
F1 0.0338(10) 0.0158(7) 0.1080(17) -0.0005(9) 0.0306(11) 0.0072(7)
C13 0.0300(12) 0.0193(10) 0.0165(10) 0.0059(8) 0.0078(8) 0.0096(9)
F2 0.0368(11) 0.0170(8) 0.128(2) -0.0030(10) 0.0300(12) -0.0071(7)
F3 0.0242(10) 0.0343(10) 0.158(2) 0.0014(13) 0.0402(13) -0.0057(8)
C26 0.0188(10) 0.0155(9) 0.0226(10) 0.0059(8) 0.0073(8) 0.0034(8)
C31 0.0213(12) 0.0145(9) 0.0512(16) 0.0013(10) 0.0145(11) 0.0017(8)
C14 0.078(2) 0.0185(10) 0.0168(11) 0.0082(9) 0.0108(12) 0.0188(13)
C9 0.0365(13) 0.0161(9) 0.0137(9) 0.0036(7) 0.0096(9) 0.0068(9)
C8 0.0524(17) 0.0197(10) 0.0298(13) 0.0078(9) 0.0236(12) 0.0143(11)
F4 0.0338(12) 0.0370(10) 0.190(3) -0.0070(14) 0.0598(18) 0.0048(9)
C10 0.049(2) 0.0507(18) 0.0492(18) 0.0012(14) 0.0269(16) 0.0293(16)
C27 0.0216(12) 0.0169(10) 0.0486(15) 0.0047(10) 0.0135(11) 0.0047(9)
C22 0.103(3) 0.0362(15) 0.0235(13) 0.0107(11) 0.0096(16) 0.0425(19)
C4 0.0433(17) 0.0378(14) 0.0160(11) 0.0000(10) 0.0049(11) -0.0001(12)
C15 0.105(3) 0.0242(13) 0.0262(14) 0.0117(11) 0.0301(17) 0.0154(16)
C29 0.0197(13) 0.0250(12) 0.080(2) 0.0023(14) 0.0195(14) -0.0035(10)
C16 0.086(3) 0.0411(17) 0.0332(16) 0.0148(13) 0.0312(17) -0.0046(17)
C23 0.074(2) 0.082(2) 0.0468(17) 0.0098(16) 0.0011(15) 0.061(2)
C28 0.0264(14) 0.0161(10) 0.068(2) 0.0025(12) 0.0149(13) -0.0010(10)
C30 0.0220(13) 0.0266(13) 0.088(3) 0.0039(15) 0.0259(15) 0.0060(11)
C7 0.083(3) 0.0208(12) 0.0387(16) 0.0056(11) 0.0357(17) 0.0148(14)
C3 0.0333(16) 0.072(2) 0.0281(14) 0.0051(14) -0.0021(12) 0.0151(16)
C6 0.099(3) 0.0245(13) 0.0325(16) -0.0067(11) 0.0293(19) -0.0056(17)
C5 0.067(2) 0.0463(19) 0.0252(15) -0.0122(13) 0.0083(15) -0.0167(17)
C2 0.035(2) 0.121(4) 0.061(3) 0.019(3) -0.0012(18) 0.011(2)
C1 0.073(3) 0.124(4) 0.054(2) 0.034(3) 0.003(2) 0.054(3)
C21 0.197(4) 0.0434(13) 0.0500(14) 0.0301(11) 0.0558(18) 0.0665(18)
C19 0.198(4) 0.0427(13) 0.0493(14) 0.0320(11) 0.0617(18) 0.0574(18)
C24 0.166(6) 0.077(3) 0.054(2) 0.021(2) 0.053(3) 0.068(4)
C17 0.112(4) 0.070(3) 0.045(2) 0.0172(19) 0.045(2) 0.026(3)
C20 0.200(4) 0.0426(12) 0.0514(13) 0.0314(11) 0.0561(17) 0.0618(17)
C18 0.122(5) 0.075(3) 0.079(3) 0.025(3) 0.058(3) -0.025(3)
C11 0.059(3) 0.141(5) 0.151(5) 0.106(5) 0.052(3) 0.044(3)
C12 0.101(4) 0.151(6) 0.092(4) 0.077(4) 0.029(3) 0.075(4)
C25 0.077(2) 0.116(3) 0.0603(19) 0.0016(19) -0.0049(17) 0.055(2)

loop_
_atom_type_symbol
_atom_type_description
_atom_type_scat_dispersion_real
_atom_type_scat_dispersion_imag
_atom_type_scat_source
C C 0.0033 0.0016 'International Tables Vol C Tables 4.2.6.8 and 6.1.1.4'
H H 0.0000 0.0000 'International Tables Vol C Tables 4.2.6.8 and 6.1.1.4'
Bi Bi -4.1077 10.2566 'International Tables Vol C Tables 4.2.6.8 and 6.1.1.4'
F F 0.0171 0.0103 'International Tables Vol C Tables 4.2.6.8 and 6.1.1.4'
N N 0.0061 0.0033 'International Tables Vol C Tables 4.2.6.8 and 6.1.1.4'

loop_
_geom_angle_atom_site_label_1
_geom_angle_atom_site_label_2
_geom_angle_atom_site_label_3
_geom_angle
_geom_angle_site_symmetry_1
_geom_angle_site_symmetry_3
_geom_angle_publ_flag
N1 Bi1 Bi1 81.76(4) . 2_666 ?
N2 Bi1 Bi1 83.12(4) 2_666 2_666 ?
N2 Bi1 N1 162.05(7) 2_666 . ?
C26 Bi1 Bi1 96.96(5) . 2_666 ?
C26 Bi1 N1 85.90(7) . . ?
C26 Bi1 N2 86.38(8) . 2_666 ?
C13 N1 Bi1 124.47(14) . . ?
C13 N1 C9 119.33(19) . . ?
C9 N1 Bi1 116.05(13) . . ?
C13 N2 Bi1 123.06(15) . 2_666 ?
C13 N2 C14 117.21(19) . . ?
C14 N2 Bi1 119.30(14) . 2_666 ?
N1 C13 N2 125.3(2) . . ?
N1 C13 H13 117.7(15) . . ?
N2 C13 H13 117.0(15) . . ?
C31 C26 Bi1 128.56(16) . . ?
C31 C26 C27 115.6(2) . . ?
C27 C26 Bi1 115.85(17) . . ?
F5 C31 C26 120.6(2) . . ?
F5 C31 C30 115.9(2) . . ?
C26 C31 C30 123.5(2) . . ?
C22 C14 N2 118.0(3) . . ?
C15 C14 N2 120.5(3) . . ?
C15 C14 C22 121.4(3) . . ?
C8 C9 N1 118.7(2) . . ?
C4 C9 N1 120.1(2) . . ?
C4 C9 C8 121.1(2) . . ?
C9 C8 C10 122.3(2) . . ?
C7 C8 C9 117.9(3) . . ?
C7 C8 C10 119.8(3) . . ?
C8 C10 H10 107.7 . . ?
C8 C10 C11 110.5(3) . . ?
C11 C10 H10 107.7 . . ?
C12 C10 C8 114.8(4) . . ?
C12 C10 H10 107.7 . . ?
C12 C10 C11 108.0(4) . . ?
F1 C27 C26 119.2(2) . . ?
F1 C27 C28 117.7(2) . . ?
C28 C27 C26 123.1(2) . . ?
C14 C22 C23 123.2(3) . . ?
C21 C22 C14 117.3(4) . . ?
C21 C22 C23 119.4(4) . . ?
C9 C4 C3 122.6(2) . . ?
C5 C4 C9 117.9(3) . . ?
C5 C4 C3 119.5(3) . . ?
C14 C15 C16 123.0(3) . . ?
C14 C15 C19 117.9(4) . . ?
C19 C15 C16 119.1(4) . . ?
F3 C29 C28 119.9(3) . . ?
F3 C29 C30 120.8(3) . . ?
C30 C29 C28 119.2(3) . . ?
C15 C16 H16 107.6 . . ?
C15 C16 C17 111.3(4) . . ?
C15 C16 C18 113.2(4) . . ?
C17 C16 H16 107.6 . . ?
C18 C16 H16 107.6 . . ?
C18 C16 C17 109.3(3) . . ?
C22 C23 H23 108.0 . . ?
C22 C23 C24 110.6(4) . . ?
C22 C23 C25 112.0(4) . . ?
C24 C23 H23 108.0 . . ?
C25 C23 H23 108.0 . . ?
C25 C23 C24 110.0(4) . . ?
F2 C28 C27 120.7(3) . . ?
F2 C28 C29 119.9(3) . . ?
C27 C28 C29 119.4(2) . . ?
C31 C30 C29 119.2(3) . . ?
F4 C30 C31 121.4(3) . . ?
F4 C30 C29 119.4(3) . . ?
C8 C7 H7 119.4 . . ?
C6 C7 C8 121.2(3) . . ?
C6 C7 H7 119.4 . . ?
C4 C3 H3 108.1 . . ?
C4 C3 C2 114.1(4) . . ?
C4 C3 C1 110.1(3) . . ?
C2 C3 H3 108.1 . . ?
C2 C3 C1 108.3(3) . . ?
C1 C3 H3 108.1 . . ?
C7 C6 H6 119.9 . . ?
C5 C6 C7 120.2(3) . . ?
C5 C6 H6 119.9 . . ?
C4 C5 H5 119.2 . . ?
C6 C5 C4 121.6(4) . . ?
C6 C5 H5 119.2 . . ?
C3 C2 H2A 109.5 . . ?
C3 C2 H2B 109.5 . . ?
C3 C2 H2C 109.5 . . ?
H2A C2 H2B 109.5 . . ?
H2A C2 H2C 109.5 . . ?
H2B C2 H2C 109.5 . . ?
C3 C1 H1A 109.5 . . ?
C3 C1 H1B 109.5 . . ?
C3 C1 H1C 109.5 . . ?
H1A C1 H1B 109.5 . . ?
H1A C1 H1C 109.5 . . ?
H1B C1 H1C 109.5 . . ?
C22 C21 H21 119.1 . . ?
C20 C21 C22 121.7(5) . . ?
C20 C21 H21 119.1 . . ?
C15 C19 H19 119.9 . . ?
C20 C19 C15 120.2(5) . . ?
C20 C19 H19 119.9 . . ?
C23 C24 H24A 109.5 . . ?
C23 C24 H24B 109.5 . . ?
C23 C24 H24C 109.5 . . ?
H24A C24 H24B 109.5 . . ?
H24A C24 H24C 109.5 . . ?
H24B C24 H24C 109.5 . . ?
C16 C17 H17A 109.5 . . ?
C16 C17 H17B 109.5 . . ?
C16 C17 H17C 109.5 . . ?
H17A C17 H17B 109.5 . . ?
H17A C17 H17C 109.5 . . ?
H17B C17 H17C 109.5 . . ?
C21 C20 C19 121.4(4) . . ?
C21 C20 H20 119.3 . . ?
C19 C20 H20 119.3 . . ?
C16 C18 H18A 109.5 . . ?
C16 C18 H18B 109.5 . . ?
C16 C18 H18C 109.5 . . ?
H18A C18 H18B 109.5 . . ?
H18A C18 H18C 109.5 . . ?
H18B C18 H18C 109.5 . . ?
C10 C11 H11A 109.5 . . ?
C10 C11 H11B 109.5 . . ?
C10 C11 H11C 109.5 . . ?
H11A C11 H11B 109.5 . . ?
H11A C11 H11C 109.5 . . ?
H11B C11 H11C 109.5 . . ?
C10 C12 H12A 109.5 . . ?
C10 C12 H12B 109.5 . . ?
C10 C12 H12C 109.5 . . ?
H12A C12 H12B 109.5 . . ?
H12A C12 H12C 109.5 . . ?
H12B C12 H12C 109.5 . . ?
C23 C25 H25A 109.5 . . ?
C23 C25 H25B 109.5 . . ?
C23 C25 H25C 109.5 . . ?
H25A C25 H25B 109.5 . . ?
H25A C25 H25C 109.5 . . ?
H25B C25 H25C 109.5 . . ?

loop_
_geom_bond_atom_site_label_1
_geom_bond_atom_site_label_2
_geom_bond_distance
_geom_bond_site_symmetry_2
_geom_bond_publ_flag
Bi1 Bi1 2.93542(13) 2_666 ?
Bi1 N1 2.4438(18) . ?
Bi1 N2 2.4363(18) 2_666 ?
Bi1 C26 2.280(2) . ?
F5 C31 1.355(3) . ?
N1 C13 1.311(3) . ?
N1 C9 1.432(3) . ?
N2 C13 1.312(3) . ?
N2 C14 1.442(3) . ?
F1 C27 1.343(3) . ?
C13 H13 1.10(3) . ?
F2 C28 1.345(3) . ?
F3 C29 1.332(3) . ?
C26 C31 1.367(3) . ?
C26 C27 1.379(3) . ?
C31 C30 1.377(4) . ?
C14 C22 1.427(5) . ?
C14 C15 1.385(5) . ?
C9 C8 1.409(4) . ?
C9 C4 1.407(4) . ?
C8 C10 1.505(5) . ?
C8 C7 1.399(4) . ?
F4 C30 1.337(3) . ?
C10 H10 0.9800 . ?
C10 C11 1.534(6) . ?
C10 C12 1.484(6) . ?
C27 C28 1.375(4) . ?
C22 C23 1.498(7) . ?
C22 C21 1.392(4) . ?
C4 C3 1.520(5) . ?
C4 C5 1.394(4) . ?
C15 C16 1.495(6) . ?
C15 C19 1.414(4) . ?
C29 C28 1.377(4) . ?
C29 C30 1.377(4) . ?
C16 H16 0.9800 . ?
C16 C17 1.548(5) . ?
C16 C18 1.519(6) . ?
C23 H23 0.9800 . ?
C23 C24 1.521(5) . ?
C23 C25 1.515(6) . ?
C7 H7 0.9300 . ?
C7 C6 1.370(6) . ?
C3 H3 0.9800 . ?
C3 C2 1.521(6) . ?
C3 C1 1.529(6) . ?
C6 H6 0.9300 . ?
C6 C5 1.369(6) . ?
C5 H5 0.9300 . ?
C2 H2A 0.9600 . ?
C2 H2B 0.9600 . ?
C2 H2C 0.9600 . ?
C1 H1A 0.9600 . ?
C1 H1B 0.9600 . ?
C1 H1C 0.9600 . ?
C21 H21 0.9300 . ?
C21 C20 1.342(8) . ?
C19 H19 0.9300 . ?
C19 C20 1.378(8) . ?
C24 H24A 0.9600 . ?
C24 H24B 0.9600 . ?
C24 H24C 0.9600 . ?
C17 H17A 0.9600 . ?
C17 H17B 0.9600 . ?
C17 H17C 0.9600 . ?
C20 H20 0.9300 . ?
C18 H18A 0.9600 . ?
C18 H18B 0.9600 . ?
C18 H18C 0.9600 . ?
C11 H11A 0.9600 . ?
C11 H11B 0.9600 . ?
C11 H11C 0.9600 . ?
C12 H12A 0.9600 . ?
C12 H12B 0.9600 . ?
C12 H12C 0.9600 . ?
C25 H25A 0.9600 . ?
C25 H25B 0.9600 . ?
C25 H25C 0.9600 . ?

loop_
_geom_torsion_atom_site_label_1
_geom_torsion_atom_site_label_2
_geom_torsion_atom_site_label_3
_geom_torsion_atom_site_label_4
_geom_torsion
_geom_torsion_site_symmetry_1
_geom_torsion_site_symmetry_2
_geom_torsion_site_symmetry_3
_geom_torsion_site_symmetry_4
_geom_torsion_publ_flag
Bi1 N1 C13 N2 -7.1(4) . . . . ?
Bi1 N1 C9 C8 -69.9(2) . . . . ?
Bi1 N1 C9 C4 106.2(2) . . . . ?
Bi1 N2 C13 N1 -7.5(4) 2_666 . . . ?
Bi1 N2 C14 C22 -68.7(3) 2_666 . . . ?
Bi1 N2 C14 C15 110.2(2) 2_666 . . . ?
Bi1 C26 C31 F5 -0.5(4) . . . . ?
Bi1 C26 C31 C30 -179.5(3) . . . . ?
Bi1 C26 C27 F1 -2.1(3) . . . . ?
Bi1 C26 C27 C28 178.7(3) . . . . ?
F5 C31 C30 F4 -0.4(6) . . . . ?
F5 C31 C30 C29 -178.0(4) . . . . ?
N1 C9 C8 C10 -10.1(4) . . . . ?
N1 C9 C8 C7 172.8(2) . . . . ?
N1 C9 C4 C3 9.8(4) . . . . ?
N1 C9 C4 C5 -173.6(3) . . . . ?
N2 C14 C22 C23 2.7(4) . . . . ?
N2 C14 C22 C21 -178.2(3) . . . . ?
N2 C14 C15 C16 0.4(4) . . . . ?
N2 C14 C15 C19 178.6(3) . . . . ?
F1 C27 C28 F2 -0.5(5) . . . . ?
F1 C27 C28 C29 -178.5(3) . . . . ?
C13 N1 C9 C8 105.8(3) . . . . ?
C13 N1 C9 C4 -78.1(3) . . . . ?
C13 N2 C14 C22 104.1(3) . . . . ?
C13 N2 C14 C15 -77.0(3) . . . . ?
F3 C29 C28 F2 1.0(6) . . . . ?
F3 C29 C28 C27 179.0(4) . . . . ?
F3 C29 C30 C31 -179.8(4) . . . . ?
F3 C29 C30 F4 2.5(7) . . . . ?
C26 C31 C30 F4 178.7(3) . . . . ?
C26 C31 C30 C29 1.0(6) . . . . ?
C26 C27 C28 F2 178.7(3) . . . . ?
C26 C27 C28 C29 0.7(5) . . . . ?
C31 C26 C27 F1 178.1(3) . . . . ?
C31 C26 C27 C28 -1.1(4) . . . . ?
C14 N2 C13 N1 -180.0(3) . . . . ?
C14 C22 C23 C24 119.7(4) . . . . ?
C14 C22 C23 C25 -117.2(4) . . . . ?
C14 C22 C21 C20 -1.4(6) . . . . ?
C14 C15 C16 C17 103.7(3) . . . . ?
C14 C15 C16 C18 -132.7(3) . . . . ?
C14 C15 C19 C20 0.7(6) . . . . ?
C9 N1 C13 N2 177.6(2) . . . . ?
C9 C8 C10 C11 -110.7(4) . . . . ?
C9 C8 C10 C12 126.8(4) . . . . ?
C9 C8 C7 C6 1.4(4) . . . . ?
C9 C4 C3 C2 -143.3(3) . . . . ?
C9 C4 C3 C1 94.8(4) . . . . ?
C9 C4 C5 C6 0.5(5) . . . . ?
C8 C9 C4 C3 -174.2(3) . . . . ?
C8 C9 C4 C5 2.4(4) . . . . ?
C8 C7 C6 C5 1.5(5) . . . . ?
C10 C8 C7 C6 -175.8(3) . . . . ?
C27 C26 C31 F5 179.3(3) . . . . ?
C27 C26 C31 C30 0.3(4) . . . . ?
C22 C14 C15 C16 179.2(3) . . . . ?
C22 C14 C15 C19 -2.6(5) . . . . ?
C22 C21 C20 C19 -0.4(7) . . . . ?
C4 C9 C8 C10 173.8(3) . . . . ?
C4 C9 C8 C7 -3.3(4) . . . . ?
C15 C14 C22 C23 -176.2(3) . . . . ?
C15 C14 C22 C21 2.9(5) . . . . ?
C15 C19 C20 C21 0.8(7) . . . . ?
C16 C15 C19 C20 178.9(4) . . . . ?
C23 C22 C21 C20 177.8(4) . . . . ?
C28 C29 C30 C31 -1.4(6) . . . . ?
C28 C29 C30 F4 -179.1(4) . . . . ?
C30 C29 C28 F2 -177.4(4) . . . . ?
C30 C29 C28 C27 0.6(6) . . . . ?
C7 C8 C10 C11 66.4(4) . . . . ?
C7 C8 C10 C12 -56.1(4) . . . . ?
C7 C6 C5 C4 -2.5(6) . . . . ?
C3 C4 C5 C6 177.2(3) . . . . ?
C5 C4 C3 C2 40.2(4) . . . . ?
C5 C4 C3 C1 -81.7(4) . . . . ?
C21 C22 C23 C24 -59.4(5) . . . . ?
C21 C22 C23 C25 63.7(5) . . . . ?
C19 C15 C16 C17 -74.5(4) . . . . ?
C19 C15 C16 C18 49.1(4) . . . . ?
